data_4511501
loop_
_publ_author_name
'Zhang, Guoqi'
'Yang, Guoqiang'
'Ma, Jin Shi'

_publ_section_title
;
 Anion Control of the Self-Assembly of One-Dimensional Molecular Ladders
 vs Three-Dimensional Cross-like Arrays Based on a Bidentate Schiff Base
 Ligand
;
_journal_issue 8
_journal_name_full 'Crystal Growth &amp; Design'
_journal_page_first 1897
_journal_paper_doi 10.1021/cg060173l
_journal_volume 6
_journal_year 2006
_chemical_formula_sum 'C12 H14 N6 O8 Zn'
_chemical_formula_weight 435.66
_chemical_name_systematic
; 
 ? 
;
_space_group_IT_number 14
_symmetry_cell_setting monoclinic
_symmetry_space_group_name_Hall '-P 2ybc'
_symmetry_space_group_name_H-M 'P 1 21/c 1'
_atom_sites_solution_hydrogens geom
_atom_sites_solution_primary direct
_atom_sites_solution_secondary difmap
_audit_creation_method SHELXL-97
_cell_angle_alpha 90.00
_cell_angle_beta 90.86(3)
_cell_angle_gamma 90.00
_cell_formula_units_Z 2
_cell_length_a 8.8184(18)
_cell_length_b 12.627(3)
_cell_length_c 7.4326(15)
_cell_measurement_reflns_used 7188
_cell_measurement_temperature 293(2)
_cell_measurement_theta_max 27.48
_cell_measurement_theta_min 2.31
_cell_volume 827.5(3)
_computing_cell_refinement 'Rapid Auto(Rigaku 2001)'
_computing_data_collection 'Rapid Auto(Rigaku 2001)'
_computing_data_reduction 'Rapid Auto(Rigaku 2001)'
_computing_structure_refinement 'SHELXL-97 (Sheldrick, 1997)'
_computing_structure_solution 'SHELXS-97 (Sheldrick, 1990)'
_diffrn_ambient_temperature 293(2)
_diffrn_measured_fraction_theta_full 0.997
_diffrn_measured_fraction_theta_max 0.997
_diffrn_measurement_device_type 'Rigaku Raxis Rapid IP'
_diffrn_measurement_method '\w Oscillation'
_diffrn_radiation_monochromator graphite
_diffrn_radiation_source 'Rotating Anode'
_diffrn_radiation_type MoK\a
_diffrn_radiation_wavelength 0.71073
_diffrn_reflns_av_R_equivalents 0.0669
_diffrn_reflns_av_sigmaI/netI 0.0844
_diffrn_reflns_limit_h_max 11
_diffrn_reflns_limit_h_min -11
_diffrn_reflns_limit_k_max 16
_diffrn_reflns_limit_k_min -16
_diffrn_reflns_limit_l_max 9
_diffrn_reflns_limit_l_min -9
_diffrn_reflns_number 7188
_diffrn_reflns_theta_full 27.48
_diffrn_reflns_theta_max 27.48
_diffrn_reflns_theta_min 2.31
_exptl_absorpt_coefficient_mu 1.543
_exptl_absorpt_correction_T_max 0.9409
_exptl_absorpt_correction_T_min 0.6658
_exptl_absorpt_correction_type empirical
_exptl_absorpt_process_details abscor
_exptl_crystal_colour yellow
_exptl_crystal_density_diffrn 1.748
_exptl_crystal_density_method 'not measured'
_exptl_crystal_description 'thin needle'
_exptl_crystal_F_000 444
_exptl_crystal_size_max 0.29
_exptl_crystal_size_mid 0.08
_exptl_crystal_size_min 0.04
_refine_diff_density_max 0.332
_refine_diff_density_min -0.308
_refine_diff_density_rms 0.072
_refine_ls_extinction_method none
_refine_ls_goodness_of_fit_ref 0.967
_refine_ls_hydrogen_treatment mixed
_refine_ls_matrix_type full
_refine_ls_number_parameters 130
_refine_ls_number_reflns 1886
_refine_ls_number_restraints 0
_refine_ls_restrained_S_all 0.967
_refine_ls_R_factor_all 0.0887
_refine_ls_R_factor_gt 0.0421
_refine_ls_shift/su_max 0.000
_refine_ls_shift/su_mean 0.000
_refine_ls_structure_factor_coef Fsqd
_refine_ls_weighting_details 'calc w=1/[\s^2^(Fo^2^)+(0.0251P)^2^+0.0000P] where P=(Fo^2^+2Fc^2^)/3'
_refine_ls_weighting_scheme calc
_refine_ls_wR_factor_gt 0.0701
_refine_ls_wR_factor_ref 0.0789
_reflns_number_gt 1146
_reflns_number_total 1886
_reflns_threshold_expression >2sigma(I)
_cod_data_source_file cg060173lsi20060329_100234.cif
_cod_data_source_block compound_3
_cod_depositor_comments
;
The following automatic conversions were performed:

'_symmetry_cell_setting' value 'Monoclinic' changed to 'monoclinic'
according to
/usr/data/users/saulius/automatic-downloads/retrospective/ACS/lib/dictionaries/cif_core.dic
dictionary named 'cif_core.dic' version 2.4.2 from
2011-04-26.

'_exptl_absorpt_correction_type' value 'Empirical'
changed to 'empirical' according to
/usr/data/users/saulius/automatic-downloads/retrospective/ACS/lib/dictionaries/cif_core.dic
dictionary named 'cif_core.dic' version 2.4.2 from 2011-04-26.

Automatic conversion script
Id: cif_fix_values 2281 2013-09-26 08:29:07Z andrius 
;
_cod_original_sg_symbol_H-M P2(1)/c
_cod_database_code 4511501

loop_
_symmetry_equiv_pos_as_xyz
'x, y, z'
'-x, y+1/2, -z+1/2'
'-x, -y, -z'
'x, -y-1/2, z-1/2'

loop_
_atom_site_label
_atom_site_type_symbol
_atom_site_fract_x
_atom_site_fract_y
_atom_site_fract_z
_atom_site_U_iso_or_equiv
_atom_site_adp_type
_atom_site_occupancy
_atom_site_symmetry_multiplicity
_atom_site_calc_flag
_atom_site_refinement_flags
Zn1 Zn 0.0000 0.0000 0.0000 0.03539(16) Uani 1 2 d S
O1 O -0.1756(3) -0.09482(19) 0.1292(3) 0.0450(6) Uani 1 1 d .
O2 O -0.0869(3) -0.0708(2) 0.3969(3) 0.0580(7) Uani 1 1 d .
O3 O -0.2334(3) -0.2040(2) 0.3392(4) 0.0617(7) Uani 1 1 d .
O4 O 0.1049(3) 0.0840(2) 0.2193(3) 0.0486(7) Uani 1 1 d .
H4A H 0.092(5) 0.070(3) 0.306(5) 0.058 Uiso 1 1 d .
H4B H 0.163(4) 0.140(3) 0.200(5) 0.058 Uiso 1 1 d .
N1 N 0.1592(3) -0.12180(19) 0.0364(3) 0.0342(6) Uani 1 1 d .
N2 N 0.4389(3) -0.4636(2) -0.0018(4) 0.0479(8) Uani 1 1 d .
N3 N -0.1653(3) -0.1231(2) 0.2905(4) 0.0385(7) Uani 1 1 d .
C1 C 0.3067(4) -0.1028(3) 0.0590(5) 0.0424(8) Uani 1 1 d .
H1A H 0.3385 -0.0328 0.0702 0.051 Uiso 1 1 calc R
C2 C 0.4145(4) -0.1816(3) 0.0668(5) 0.0417(8) Uani 1 1 d .
H2C H 0.5165 -0.1649 0.0827 0.050 Uiso 1 1 calc R
C3 C 0.3691(4) -0.2859(2) 0.0505(4) 0.0337(7) Uani 1 1 d .
C4 C 0.2154(4) -0.3056(3) 0.0306(5) 0.0409(8) Uani 1 1 d .
H4C H 0.1799 -0.3748 0.0214 0.049 Uiso 1 1 calc R
C5 C 0.1169(4) -0.2227(2) 0.0247(4) 0.0381(8) Uani 1 1 d .
H5A H 0.0139 -0.2374 0.0118 0.046 Uiso 1 1 calc R
C6 C 0.4796(4) -0.3726(3) 0.0496(4) 0.0392(8) Uani 1 1 d .
H6A H 0.5793 -0.3606 0.0869 0.047 Uiso 1 1 calc R

loop_
_atom_site_aniso_label
_atom_site_aniso_U_11
_atom_site_aniso_U_22
_atom_site_aniso_U_33
_atom_site_aniso_U_23
_atom_site_aniso_U_13
_atom_site_aniso_U_12
Zn1 0.0352(3) 0.0220(2) 0.0489(3) 0.0010(3) -0.0025(2) 0.0074(3)
O1 0.0470(14) 0.0496(16) 0.0382(14) 0.0085(11) -0.0006(11) 0.0020(12)
O2 0.0650(17) 0.0614(18) 0.0472(15) -0.0006(13) -0.0128(13) -0.0059(15)
O3 0.0561(17) 0.0422(16) 0.087(2) 0.0186(15) 0.0176(15) -0.0033(13)
O4 0.0687(18) 0.0390(15) 0.0380(14) 0.0034(12) -0.0034(14) -0.0036(13)
N1 0.0335(15) 0.0210(12) 0.0478(16) -0.0012(12) -0.0050(12) 0.0065(11)
N2 0.0373(15) 0.0307(15) 0.076(2) -0.0005(14) -0.0023(16) 0.0147(12)
N3 0.0398(17) 0.0285(15) 0.0472(17) 0.0041(14) 0.0022(14) 0.0083(13)
C1 0.0405(19) 0.0209(16) 0.066(2) -0.0004(16) -0.0035(17) -0.0009(14)
C2 0.0302(18) 0.0335(18) 0.061(2) -0.0030(16) -0.0043(16) 0.0011(15)
C3 0.0346(18) 0.0260(16) 0.0406(18) 0.0005(14) -0.0029(14) 0.0074(14)
C4 0.0349(19) 0.0225(16) 0.065(2) -0.0033(17) 0.0040(17) 0.0023(14)
C5 0.0288(17) 0.0296(17) 0.056(2) -0.0036(16) -0.0006(16) 0.0006(14)
C6 0.0313(19) 0.0387(19) 0.047(2) 0.0020(15) -0.0016(16) 0.0108(15)

loop_
_atom_type_symbol
_atom_type_description
_atom_type_scat_dispersion_real
_atom_type_scat_dispersion_imag
_atom_type_scat_source
C C 0.0033 0.0016 'International Tables Vol C Tables 4.2.6.8 and 6.1.1.4'
H H 0.0000 0.0000 'International Tables Vol C Tables 4.2.6.8 and 6.1.1.4'
N N 0.0061 0.0033 'International Tables Vol C Tables 4.2.6.8 and 6.1.1.4'
O O 0.0106 0.0060 'International Tables Vol C Tables 4.2.6.8 and 6.1.1.4'
Zn Zn 0.2839 1.4301 'International Tables Vol C Tables 4.2.6.8 and 6.1.1.4'

loop_
_geom_angle_atom_site_label_1
_geom_angle_atom_site_label_2
_geom_angle_atom_site_label_3
_geom_angle
_geom_angle_site_symmetry_1
_geom_angle_site_symmetry_3
N1 Zn1 N1 180.00(13) 3 .
N1 Zn1 O4 89.11(10) 3 3
N1 Zn1 O4 90.89(10) . 3
N1 Zn1 O4 90.89(10) 3 .
N1 Zn1 O4 89.11(10) . .
O4 Zn1 O4 180.00(12) 3 .
N1 Zn1 O1 91.07(9) 3 3
N1 Zn1 O1 88.93(9) . 3
O4 Zn1 O1 103.71(9) 3 3
O4 Zn1 O1 76.29(9) . 3
N1 Zn1 O1 88.93(9) 3 .
N1 Zn1 O1 91.07(9) . .
O4 Zn1 O1 76.29(9) 3 .
O4 Zn1 O1 103.71(9) . .
O1 Zn1 O1 180.00(16) 3 .
N3 O1 Zn1 122.3(2) . .
C5 N1 C1 117.0(3) . .
C5 N1 Zn1 120.5(2) . .
C1 N1 Zn1 122.4(2) . .
C6 N2 N2 111.9(3) . 3_645
O2 N3 O3 121.5(3) . .
O2 N3 O1 119.5(3) . .
O3 N3 O1 119.0(3) . .
N1 C1 C2 123.2(3) . .
C1 C2 C3 119.1(3) . .
C2 C3 C4 117.6(3) . .
C2 C3 C6 121.4(3) . .
C4 C3 C6 121.0(3) . .
C5 C4 C3 119.3(3) . .
N1 C5 C4 123.8(3) . .
N2 C6 C3 119.7(3) . .

loop_
_geom_bond_atom_site_label_1
_geom_bond_atom_site_label_2
_geom_bond_distance
_geom_bond_site_symmetry_2
Zn1 N1 2.097(2) 3
Zn1 N1 2.097(2) .
Zn1 O4 2.143(3) 3
Zn1 O4 2.143(3) .
Zn1 O1 2.191(2) 3
Zn1 O1 2.191(2) .
O1 N3 1.252(3) .
O2 N3 1.234(3) .
O3 N3 1.242(3) .
N1 C5 1.330(4) .
N1 C1 1.331(4) .
N2 C6 1.261(4) .
N2 N2 1.416(5) 3_645
C1 C2 1.377(4) .
C2 C3 1.381(4) .
C3 C4 1.383(4) .
C3 C6 1.466(4) .
C4 C5 1.361(4) .
